data_8105490
loop_
_publ_author_name
'Yeo, Chien Ing'
'Tiekink, Edward R.T.'

_publ_section_title
;
 Crystal structure of (\m2-1,1&#x2032;-bis(diphenylphosphino)butane-\k2
 P,P&#x2032;)-bis[(Z)-N-(3-fluorophenyl)-O-methylthiocarbamato-\kS]-di-gold(I),
 C44H42Au2F2N2O2P2S2
;
_journal_issue 6
_journal_name_full 'Zeitschrift f\"ur Kristallographie - New Crystal Structures'
_journal_page_first 1445
_journal_page_last 1448
_journal_paper_doi 10.1515/ncrs-2020-0353
_journal_volume 235
_journal_year 2020
_chemical_formula_moiety 'C44 H42 Au2 F2 N2 O2 P2 S2'
_chemical_formula_sum 'C44 H42 Au2 F2 N2 O2 P2 S2'
_chemical_formula_weight 1188.79
_space_group_crystal_system triclinic
_space_group_IT_number 2
_space_group_name_Hall '-P 1'
_space_group_name_H-M_alt 'P -1'
_atom_sites_solution_hydrogens geom
_atom_sites_solution_primary direct
_atom_sites_solution_secondary difmap
_audit_creation_method SHELXL-2018/3
_cell_angle_alpha 83.550(2)
_cell_angle_beta 82.256(2)
_cell_angle_gamma 83.793(2)
_cell_formula_units_Z 2
_cell_length_a 8.8035(2)
_cell_length_b 11.4764(3)
_cell_length_c 21.2293(6)
_cell_measurement_reflns_used 19414
_cell_measurement_temperature 100(2)
_cell_measurement_theta_max 30.3250
_cell_measurement_theta_min 3.5500
_cell_volume 2102.40(9)
_computing_cell_refinement 'CrysAlis PRO [1]'
_computing_data_collection 'CrysAlis PRO [1]'
_computing_data_reduction 'CrysAlis PRO [1]'
_computing_molecular_graphics 'ORTEP-3 for Windows [4]'
_computing_publication_material 'SHELXL-2018/3 [3]'
_computing_structure_refinement 'SHELXL-2018/3 [3]'
_computing_structure_solution 'SHELXL-97 [2]'
_diffrn_ambient_temperature 100(2)
_diffrn_detector_area_resol_mean 10.4041
_diffrn_measured_fraction_theta_full 0.999
_diffrn_measured_fraction_theta_max 0.999
_diffrn_measurement_device_type 'Agilent Technologies SuperNova Dual diffractometer with Atlas detector'
_diffrn_measurement_method '\w scan'
_diffrn_radiation_monochromator Mirror
_diffrn_radiation_source 'SuperNova (Mo) X-ray Source'
_diffrn_radiation_type MoK\a
_diffrn_radiation_wavelength 0.71073
_diffrn_reflns_av_R_equivalents 0.0474
_diffrn_reflns_av_unetI/netI 0.0362
_diffrn_reflns_Laue_measured_fraction_full 0.999
_diffrn_reflns_Laue_measured_fraction_max 0.999
_diffrn_reflns_limit_h_max 11
_diffrn_reflns_limit_h_min -11
_diffrn_reflns_limit_k_max 14
_diffrn_reflns_limit_k_min -14
_diffrn_reflns_limit_l_max 27
_diffrn_reflns_limit_l_min -27
_diffrn_reflns_number 48879
_diffrn_reflns_point_group_measured_fraction_full 0.999
_diffrn_reflns_point_group_measured_fraction_max 0.999
_diffrn_reflns_theta_full 27.499
_diffrn_reflns_theta_max 27.499
_diffrn_reflns_theta_min 2.815
_diffrn_standards_decay_% 0
_diffrn_standards_interval_count 0
_diffrn_standards_interval_time 0
_diffrn_standards_number 0
_exptl_absorpt_coefficient_mu 7.194
_exptl_absorpt_correction_T_max 1.00000
_exptl_absorpt_correction_T_min 0.60247
_exptl_absorpt_correction_type multi-scan
_exptl_absorpt_process_details 'CrysAlis PRO (Agilent, 2013)'
_exptl_crystal_colour colourless
_exptl_crystal_density_diffrn 1.878
_exptl_crystal_description block
_exptl_crystal_F_000 1148
_exptl_crystal_size_max 0.230
_exptl_crystal_size_mid 0.190
_exptl_crystal_size_min 0.180
_refine_diff_density_max 1.357
_refine_diff_density_min -0.849
_refine_diff_density_rms 0.121
_refine_ls_extinction_coef .
_refine_ls_extinction_method none
_refine_ls_goodness_of_fit_ref 1.038
_refine_ls_hydrogen_treatment constr
_refine_ls_matrix_type full
_refine_ls_number_parameters 527
_refine_ls_number_reflns 9642
_refine_ls_number_restraints 0
_refine_ls_restrained_S_all 1.038
_refine_ls_R_factor_all 0.0344
_refine_ls_R_factor_gt 0.0268
_refine_ls_shift/su_max 0.002
_refine_ls_shift/su_mean 0.000
_refine_ls_structure_factor_coef Fsqd
_refine_ls_weighting_details 'w=1/[\s^2^(Fo^2^)+(0.0190P)^2^+2.8012P] where P=(Fo^2^+2Fc^2^)/3'
_refine_ls_weighting_scheme calc
_refine_ls_wR_factor_gt 0.0543
_refine_ls_wR_factor_ref 0.0577
_reflns_Friedel_coverage 0.000
_reflns_Friedel_fraction_full .
_reflns_Friedel_fraction_max .
_reflns_number_gt 8323
_reflns_number_total 9642
_reflns_threshold_expression 'I > 2\s(I)'
_cod_data_source_file suppl_ncrs-2020-0353_suppl.cif
_cod_data_source_block shelx
_cod_original_cell_volume 2102.40(10)
_cod_database_code 8105490
_shelx_shelxl_version_number 2018/3
_shelx_space_group_comment
;
The symmetry employed for this shelxl refinement is uniquely defined
by the following loop, which should always be used as a source of
symmetry information in preference to the above space-group names.
They are only intended as comments.
;
_shelx_estimated_absorpt_t_min 0.288
_shelx_estimated_absorpt_t_max 0.358

loop_
_space_group_symop_operation_xyz
'x, y, z'
'-x, -y, -z'

loop_
_atom_site_label
_atom_site_type_symbol
_atom_site_fract_x
_atom_site_fract_y
_atom_site_fract_z
_atom_site_U_iso_or_equiv
_atom_site_adp_type
_atom_site_occupancy
_atom_site_site_symmetry_order
_atom_site_calc_flag
_atom_site_refinement_flags_posn
_atom_site_refinement_flags_adp
_atom_site_refinement_flags_occupancy
_atom_site_disorder_assembly
_atom_site_disorder_group
Au1 Au -0.39937(2) 0.87120(2) 0.26697(2) 0.02080(4) Uani 1 1 d . . . . .
Au2 Au 0.28914(2) 0.25478(2) 0.27939(2) 0.02289(5) Uani 1 1 d . . . . .
S1 S -0.57306(11) 0.96289(8) 0.34050(5) 0.0283(2) Uani 1 1 d . . . . .
S2 S 0.46758(12) 0.21256(9) 0.19285(6) 0.0334(2) Uani 1 1 d . . . . .
P1 P -0.21561(11) 0.79847(8) 0.19320(5) 0.0209(2) Uani 1 1 d . . . . .
P2 P 0.12237(10) 0.31295(8) 0.36244(5) 0.01881(19) Uani 1 1 d . . . . .
O1 O -0.8576(3) 0.9704(2) 0.37917(15) 0.0321(7) Uani 1 1 d . . . . .
O2 O 0.3025(4) 0.3984(3) 0.14240(17) 0.0478(8) Uani 1 1 d . . . . .
N1 N -0.7699(4) 0.7857(3) 0.35487(19) 0.0346(9) Uani 1 1 d . . . . .
N2 N 0.5533(4) 0.3841(4) 0.0983(2) 0.0491(11) Uani 1 1 d . . . . .
C1 C -0.7419(4) 0.8905(3) 0.3573(2) 0.0264(9) Uani 1 1 d . . . . .
C2 C -0.6616(4) 0.6938(3) 0.3358(2) 0.0327(10) Uani 0.639(8) 1 d . . P A 1
C3 C -0.5940(5) 0.6168(4) 0.3818(3) 0.0387(11) Uani 0.639(8) 1 d . . P A 1
H3 H -0.607752 0.633393 0.425131 0.046 Uiso 0.639(8) 1 calc R U P A 1
C4 C -0.5058(5) 0.5149(4) 0.3635(3) 0.0481(14) Uani 0.639(8) 1 d . . P A 1
F1 F -0.4336(5) 0.4474(3) 0.4035(3) 0.068(2) Uani 0.639(8) 1 d . . P A 1
C5 C -0.4823(5) 0.4867(4) 0.3022(3) 0.0460(13) Uani 0.639(8) 1 d . . P A 1
H5 H -0.422520 0.416410 0.290909 0.055 Uiso 0.639(8) 1 calc R U P A 1
C6 C -0.5494(5) 0.5652(4) 0.2565(3) 0.0487(13) Uani 0.639(8) 1 d . . P A 1
H6 H -0.534109 0.548036 0.213178 0.058 Uiso 0.639(8) 1 calc R U P A 1
C7 C -0.6375(5) 0.6670(4) 0.2724(2) 0.0363(10) Uani 0.639(8) 1 d . . P A 1
H7 H -0.681742 0.718838 0.240205 0.044 Uiso 0.639(8) 1 calc R U P A 1
C2' C -0.6616(4) 0.6938(3) 0.3358(2) 0.0327(10) Uani 0.361(8) 1 d . . P A 2
C3' C -0.5940(5) 0.6168(4) 0.3818(3) 0.0387(11) Uani 0.361(8) 1 d . . P A 2
H3' H -0.607752 0.633393 0.425131 0.046 Uiso 0.361(8) 1 calc R U P A 2
C4' C -0.5058(5) 0.5149(4) 0.3635(3) 0.0481(14) Uani 0.361(8) 1 d . . P A 2
H4' H -0.460216 0.462952 0.395261 0.058 Uiso 0.361(8) 1 calc R U P A 2
C5' C -0.4823(5) 0.4867(4) 0.3022(3) 0.0460(13) Uani 0.361(8) 1 d . . P A 2
H5' H -0.422520 0.416410 0.290909 0.055 Uiso 0.361(8) 1 calc R U P A 2
C6' C -0.5494(5) 0.5652(4) 0.2565(3) 0.0487(13) Uani 0.361(8) 1 d . . P A 2
F1' F -0.5165(10) 0.5453(7) 0.2012(4) 0.056(3) Uani 0.361(8) 1 d . . P A 2
C7' C -0.6375(5) 0.6670(4) 0.2724(2) 0.0363(10) Uani 0.361(8) 1 d . . P A 2
H7' H -0.681742 0.718838 0.240205 0.044 Uiso 0.361(8) 1 calc R U P A 2
C8 C -1.0013(4) 0.9244(4) 0.4022(2) 0.0354(10) Uani 1 1 d . . . . .
H8A H -1.041706 0.893907 0.367171 0.053 Uiso 1 1 calc R U . . .
H8B H -1.074720 0.987159 0.419189 0.053 Uiso 1 1 calc R U . . .
H8C H -0.986166 0.860606 0.436224 0.053 Uiso 1 1 calc R U . . .
C9 C -0.1512(4) 0.6440(3) 0.21371(18) 0.0229(8) Uani 1 1 d . . . . .
H9A H -0.240458 0.596795 0.218276 0.027 Uiso 1 1 calc R U . . .
H9B H -0.075813 0.615885 0.178440 0.027 Uiso 1 1 calc R U . . .
C10 C -0.0776(4) 0.6246(3) 0.27535(19) 0.0241(8) Uani 1 1 d . . . . .
H10A H -0.155371 0.644906 0.311628 0.029 Uiso 1 1 calc R U . . .
H10B H 0.006221 0.676657 0.272561 0.029 Uiso 1 1 calc R U . . .
C11 C -0.0124(4) 0.4957(3) 0.28690(19) 0.0241(8) Uani 1 1 d . . . . .
H11A H -0.096182 0.444216 0.288067 0.029 Uiso 1 1 calc R U . . .
H11B H 0.066476 0.476595 0.250748 0.029 Uiso 1 1 calc R U . . .
C12 C 0.0596(4) 0.4696(3) 0.34888(19) 0.0216(8) Uani 1 1 d . . . . .
H12A H -0.016647 0.493167 0.385003 0.026 Uiso 1 1 calc R U . . .
H12B H 0.148873 0.516077 0.346698 0.026 Uiso 1 1 calc R U . . .
C13 C 0.4492(5) 0.3433(4) 0.1391(2) 0.0384(11) Uani 1 1 d . . . . .
C14 C 0.7054(5) 0.3287(4) 0.0980(2) 0.0431(12) Uani 0.665(9) 1 d . . P B 3
C15 C 0.7667(6) 0.2521(5) 0.0513(3) 0.0499(13) Uani 0.665(9) 1 d . . P B 3
H15 H 0.706326 0.237561 0.019632 0.060 Uiso 0.665(9) 1 calc R U P B 3
C16 C 0.9134(6) 0.1991(5) 0.0517(3) 0.0551(14) Uani 0.665(9) 1 d . . P B 3
F2 F 0.9678(5) 0.1232(5) 0.0121(2) 0.070(2) Uani 0.665(9) 1 d . . P B 3
C17 C 1.0078(6) 0.2237(5) 0.0948(3) 0.0596(16) Uani 0.665(9) 1 d . . P B 3
H17 H 1.110481 0.187958 0.093936 0.071 Uiso 0.665(9) 1 calc R U P B 3
C18 C 0.9474(6) 0.3032(5) 0.1401(3) 0.0470(13) Uani 0.665(9) 1 d . . P B 3
H18 H 1.010767 0.323052 0.169400 0.056 Uiso 0.665(9) 1 calc R U P B 3
C19 C 0.8004(6) 0.3512(5) 0.1420(3) 0.0538(14) Uani 0.665(9) 1 d . . P B 3
H19 H 0.760397 0.401583 0.174057 0.065 Uiso 0.665(9) 1 calc R U P B 3
C14' C 0.7054(5) 0.3287(4) 0.0980(2) 0.0431(12) Uani 0.335(9) 1 d . . P B 4
C15' C 0.7667(6) 0.2521(5) 0.0513(3) 0.0499(13) Uani 0.335(9) 1 d . . P B 4
H15' H 0.706326 0.237561 0.019632 0.060 Uiso 0.335(9) 1 calc R U P B 4
C16' C 0.9134(6) 0.1991(5) 0.0517(3) 0.0551(14) Uani 0.335(9) 1 d . . P B 4
H16' H 0.951506 0.143997 0.021815 0.066 Uiso 0.335(9) 1 calc R U P B 4
C17' C 1.0078(6) 0.2237(5) 0.0948(3) 0.0596(16) Uani 0.335(9) 1 d . . P B 4
H17' H 1.110481 0.187958 0.093936 0.071 Uiso 0.335(9) 1 calc R U P B 4
C18' C 0.9474(6) 0.3032(5) 0.1401(3) 0.0470(13) Uani 0.335(9) 1 d . . P B 4
F2' F 1.0205(14) 0.2983(12) 0.1759(7) 0.100(5) Uani 0.335(9) 1 d . . P B 4
C19' C 0.8004(6) 0.3512(5) 0.1420(3) 0.0538(14) Uani 0.335(9) 1 d . . P B 4
H19' H 0.760397 0.401583 0.174057 0.065 Uiso 0.335(9) 1 calc R U P B 4
C20 C 0.2788(6) 0.5043(5) 0.0984(3) 0.0599(15) Uani 1 1 d . . . . .
H20A H 0.330106 0.567881 0.111197 0.090 Uiso 1 1 calc R U . . .
H20B H 0.168278 0.528198 0.099437 0.090 Uiso 1 1 calc R U . . .
H20C H 0.322165 0.487682 0.054952 0.090 Uiso 1 1 calc R U . . .
C21 C -0.2791(4) 0.8053(3) 0.11528(19) 0.0267(9) Uani 1 1 d . . . . .
C22 C -0.2848(6) 0.9129(4) 0.0781(2) 0.0435(12) Uani 1 1 d . . . . .
H22 H -0.253435 0.979908 0.093520 0.052 Uiso 1 1 calc R U . . .
C23 C -0.3357(6) 0.9231(5) 0.0189(3) 0.0554(14) Uani 1 1 d . . . . .
H23 H -0.338604 0.996806 -0.006366 0.067 Uiso 1 1 calc R U . . .
C24 C -0.3832(5) 0.8247(5) -0.0039(2) 0.0479(13) Uani 1 1 d . . . . .
H24 H -0.416785 0.831225 -0.045001 0.057 Uiso 1 1 calc R U . . .
C25 C -0.3810(5) 0.7199(4) 0.0331(2) 0.0413(11) Uani 1 1 d . . . . .
H25 H -0.415347 0.653486 0.018184 0.050 Uiso 1 1 calc R U . . .
C26 C -0.3290(5) 0.7095(4) 0.0923(2) 0.0349(10) Uani 1 1 d . . . . .
H26 H -0.327545 0.635734 0.117602 0.042 Uiso 1 1 calc R U . . .
C31 C -0.0366(4) 0.8671(3) 0.18075(18) 0.0218(8) Uani 1 1 d . . . . .
C32 C 0.0816(4) 0.8290(3) 0.13536(19) 0.0264(8) Uani 1 1 d . . . . .
H32 H 0.064416 0.773093 0.107922 0.032 Uiso 1 1 calc R U . . .
C33 C 0.2250(5) 0.8722(3) 0.1298(2) 0.0296(9) Uani 1 1 d . . . . .
H33 H 0.305902 0.844600 0.099251 0.036 Uiso 1 1 calc R U . . .
C34 C 0.2500(5) 0.9552(3) 0.1688(2) 0.0310(9) Uani 1 1 d . . . . .
H34 H 0.347585 0.985276 0.164559 0.037 Uiso 1 1 calc R U . . .
C35 C 0.1338(5) 0.9941(4) 0.2134(2) 0.0332(10) Uani 1 1 d . . . . .
H35 H 0.151535 1.051018 0.240163 0.040 Uiso 1 1 calc R U . . .
C36 C -0.0105(5) 0.9507(3) 0.2200(2) 0.0273(9) Uani 1 1 d . . . . .
H36 H -0.090513 0.977963 0.251093 0.033 Uiso 1 1 calc R U . . .
C41 C -0.0590(4) 0.2464(3) 0.37704(18) 0.0190(7) Uani 1 1 d . . . . .
C42 C -0.1464(4) 0.2436(3) 0.4371(2) 0.0269(9) Uani 1 1 d . . . . .
H42 H -0.107292 0.270327 0.471949 0.032 Uiso 1 1 calc R U . . .
C43 C -0.2909(4) 0.2016(3) 0.4458(2) 0.0323(10) Uani 1 1 d . . . . .
H43 H -0.349955 0.198022 0.486736 0.039 Uiso 1 1 calc R U . . .
C44 C -0.3483(4) 0.1650(3) 0.3944(2) 0.0331(10) Uani 1 1 d . . . . .
H44 H -0.447712 0.137573 0.400353 0.040 Uiso 1 1 calc R U . . .
C45 C -0.2639(4) 0.1678(3) 0.3351(2) 0.0290(9) Uani 1 1 d . . . . .
H45 H -0.305253 0.142948 0.300316 0.035 Uiso 1 1 calc R U . . .
C46 C -0.1170(4) 0.2072(3) 0.3261(2) 0.0255(8) Uani 1 1 d . . . . .
H46 H -0.056950 0.207156 0.285380 0.031 Uiso 1 1 calc R U . . .
C51 C 0.1976(4) 0.2931(3) 0.43882(18) 0.0193(7) Uani 1 1 d . . . . .
C52 C 0.2563(4) 0.1807(3) 0.46122(19) 0.0252(8) Uani 1 1 d . . . . .
H52 H 0.255685 0.116604 0.436564 0.030 Uiso 1 1 calc R U . . .
C53 C 0.3153(4) 0.1616(4) 0.5189(2) 0.0302(9) Uani 1 1 d . . . . .
H53 H 0.354455 0.084541 0.533967 0.036 Uiso 1 1 calc R U . . .
C54 C 0.3174(4) 0.2546(4) 0.5549(2) 0.0329(10) Uani 1 1 d . . . . .
H54 H 0.358256 0.241235 0.594549 0.039 Uiso 1 1 calc R U . . .
C55 C 0.2608(5) 0.3660(4) 0.5335(2) 0.0342(10) Uani 1 1 d . . . . .
H55 H 0.263130 0.429557 0.558258 0.041 Uiso 1 1 calc R U . . .
C56 C 0.2001(5) 0.3861(4) 0.4756(2) 0.0290(9) Uani 1 1 d . . . . .
H56 H 0.160341 0.463274 0.461132 0.035 Uiso 1 1 calc R U . . .

loop_
_atom_site_aniso_label
_atom_site_aniso_U_11
_atom_site_aniso_U_22
_atom_site_aniso_U_33
_atom_site_aniso_U_23
_atom_site_aniso_U_13
_atom_site_aniso_U_12
Au1 0.01772(8) 0.02107(8) 0.02366(9) -0.00125(6) -0.00317(6) -0.00229(5)
Au2 0.01936(8) 0.02461(8) 0.02602(9) -0.00684(6) 0.00078(6) -0.00805(6)
S1 0.0183(5) 0.0249(5) 0.0436(6) -0.0137(4) 0.0012(4) -0.0062(4)
S2 0.0262(5) 0.0365(6) 0.0379(6) -0.0129(5) 0.0077(5) -0.0106(4)
P1 0.0208(5) 0.0212(5) 0.0211(5) -0.0005(4) -0.0033(4) -0.0045(4)
P2 0.0171(5) 0.0181(4) 0.0225(5) -0.0029(4) -0.0031(4) -0.0051(3)
O1 0.0223(14) 0.0264(14) 0.0451(19) -0.0014(13) 0.0020(13) -0.0006(11)
O2 0.0327(18) 0.052(2) 0.056(2) -0.0067(17) 0.0007(16) 0.0036(15)
N1 0.0241(18) 0.0238(18) 0.055(3) -0.0030(16) -0.0009(17) -0.0043(14)
N2 0.031(2) 0.061(3) 0.050(3) 0.007(2) 0.0014(19) -0.0018(19)
C1 0.023(2) 0.0227(19) 0.033(2) -0.0014(16) -0.0032(17) -0.0046(15)
C2 0.019(2) 0.023(2) 0.057(3) -0.0067(19) -0.0040(19) -0.0086(15)
C3 0.032(2) 0.029(2) 0.061(3) -0.010(2) -0.020(2) -0.0059(18)
C4 0.030(2) 0.025(2) 0.094(5) -0.007(3) -0.025(3) -0.0039(19)
F1 0.063(3) 0.028(2) 0.123(5) -0.008(3) -0.062(3) 0.012(2)
C5 0.025(2) 0.025(2) 0.088(4) -0.011(3) 0.002(2) -0.0074(18)
C6 0.037(3) 0.039(3) 0.068(4) -0.014(3) 0.016(3) -0.016(2)
C7 0.028(2) 0.032(2) 0.047(3) 0.002(2) 0.003(2) -0.0128(18)
C2' 0.019(2) 0.023(2) 0.057(3) -0.0067(19) -0.0040(19) -0.0086(15)
C3' 0.032(2) 0.029(2) 0.061(3) -0.010(2) -0.020(2) -0.0059(18)
C4' 0.030(2) 0.025(2) 0.094(5) -0.007(3) -0.025(3) -0.0039(19)
C5' 0.025(2) 0.025(2) 0.088(4) -0.011(3) 0.002(2) -0.0074(18)
C6' 0.037(3) 0.039(3) 0.068(4) -0.014(3) 0.016(3) -0.016(2)
F1' 0.063(6) 0.065(6) 0.045(6) -0.031(4) 0.008(4) -0.020(4)
C7' 0.028(2) 0.032(2) 0.047(3) 0.002(2) 0.003(2) -0.0128(18)
C8 0.023(2) 0.027(2) 0.051(3) 0.0033(19) 0.0080(19) -0.0032(16)
C9 0.026(2) 0.0203(18) 0.024(2) -0.0023(15) -0.0027(16) -0.0070(15)
C10 0.026(2) 0.0195(18) 0.026(2) 0.0010(15) -0.0002(16) -0.0061(15)
C11 0.026(2) 0.0220(18) 0.025(2) -0.0008(15) -0.0062(16) -0.0051(15)
C12 0.0226(19) 0.0146(17) 0.028(2) 0.0003(15) -0.0050(16) -0.0057(14)
C13 0.033(2) 0.040(2) 0.042(3) -0.007(2) -0.001(2) -0.0044(19)
C14 0.036(3) 0.049(3) 0.040(3) 0.005(2) 0.005(2) -0.005(2)
C15 0.040(3) 0.061(3) 0.049(3) -0.005(3) -0.003(2) -0.013(2)
C16 0.045(3) 0.068(4) 0.048(3) -0.014(3) 0.020(3) -0.010(3)
F2 0.054(3) 0.103(4) 0.055(3) -0.038(3) 0.000(2) 0.017(3)
C17 0.032(3) 0.088(4) 0.050(4) 0.009(3) 0.007(2) 0.006(3)
C18 0.030(3) 0.081(4) 0.030(3) 0.009(3) -0.010(2) -0.014(3)
C19 0.044(3) 0.066(3) 0.049(3) -0.003(3) 0.002(3) -0.006(3)
C14' 0.036(3) 0.049(3) 0.040(3) 0.005(2) 0.005(2) -0.005(2)
C15' 0.040(3) 0.061(3) 0.049(3) -0.005(3) -0.003(2) -0.013(2)
C16' 0.045(3) 0.068(4) 0.048(3) -0.014(3) 0.020(3) -0.010(3)
C17' 0.032(3) 0.088(4) 0.050(4) 0.009(3) 0.007(2) 0.006(3)
C18' 0.030(3) 0.081(4) 0.030(3) 0.009(3) -0.010(2) -0.014(3)
F2' 0.070(9) 0.121(11) 0.113(12) -0.022(9) 0.010(8) -0.033(7)
C19' 0.044(3) 0.066(3) 0.049(3) -0.003(3) 0.002(3) -0.006(3)
C20 0.051(3) 0.063(3) 0.059(4) 0.003(3) -0.004(3) 0.010(3)
C21 0.021(2) 0.035(2) 0.024(2) -0.0029(17) -0.0031(16) -0.0014(16)
C22 0.049(3) 0.045(3) 0.039(3) 0.008(2) -0.018(2) -0.014(2)
C23 0.056(3) 0.067(4) 0.044(3) 0.019(3) -0.021(3) -0.013(3)
C24 0.036(3) 0.079(4) 0.029(3) 0.001(3) -0.012(2) -0.007(2)
C25 0.036(3) 0.062(3) 0.029(3) -0.016(2) -0.007(2) -0.004(2)
C26 0.038(2) 0.040(2) 0.029(2) -0.0067(19) -0.0065(19) -0.0066(19)
C31 0.0212(19) 0.0195(18) 0.024(2) 0.0060(15) -0.0040(15) -0.0050(14)
C32 0.026(2) 0.029(2) 0.023(2) -0.0028(16) 0.0006(16) -0.0064(16)
C33 0.026(2) 0.034(2) 0.026(2) 0.0032(17) 0.0008(17) -0.0033(17)
C34 0.027(2) 0.031(2) 0.035(3) 0.0081(18) -0.0084(18) -0.0106(17)
C35 0.035(2) 0.032(2) 0.035(3) -0.0008(18) -0.0081(19) -0.0104(18)
C36 0.025(2) 0.026(2) 0.031(2) -0.0035(17) -0.0038(17) -0.0042(16)
C41 0.0169(18) 0.0126(16) 0.028(2) -0.0019(14) -0.0038(15) -0.0044(13)
C42 0.024(2) 0.027(2) 0.031(2) -0.0060(17) -0.0020(17) -0.0045(16)
C43 0.022(2) 0.031(2) 0.043(3) -0.0082(19) 0.0067(18) -0.0066(16)
C44 0.0160(19) 0.028(2) 0.057(3) -0.010(2) 0.0002(19) -0.0051(16)
C45 0.025(2) 0.024(2) 0.041(3) -0.0089(18) -0.0103(18) -0.0045(16)
C46 0.027(2) 0.0204(18) 0.031(2) -0.0059(16) -0.0051(17) -0.0038(15)
C51 0.0154(17) 0.0236(18) 0.019(2) -0.0033(14) -0.0006(14) -0.0057(14)
C52 0.0208(19) 0.026(2) 0.029(2) -0.0023(16) -0.0010(16) -0.0056(15)
C53 0.019(2) 0.035(2) 0.035(2) 0.0089(18) -0.0042(17) -0.0078(16)
C54 0.020(2) 0.053(3) 0.025(2) 0.002(2) -0.0039(17) -0.0099(18)
C55 0.032(2) 0.046(3) 0.028(2) -0.0116(19) -0.0096(19) -0.0047(19)
C56 0.027(2) 0.031(2) 0.030(2) -0.0061(17) -0.0052(17) -0.0018(16)

loop_
_atom_type_symbol
_atom_type_description
_atom_type_scat_dispersion_real
_atom_type_scat_dispersion_imag
_atom_type_scat_source
C C 0.0033 0.0016 'International Tables Vol C Tables 4.2.6.8 and 6.1.1.4'
H H 0.0000 0.0000 'International Tables Vol C Tables 4.2.6.8 and 6.1.1.4'
N N 0.0061 0.0033 'International Tables Vol C Tables 4.2.6.8 and 6.1.1.4'
O O 0.0106 0.0060 'International Tables Vol C Tables 4.2.6.8 and 6.1.1.4'
F F 0.0171 0.0103 'International Tables Vol C Tables 4.2.6.8 and 6.1.1.4'
P P 0.1023 0.0942 'International Tables Vol C Tables 4.2.6.8 and 6.1.1.4'
S S 0.1246 0.1234 'International Tables Vol C Tables 4.2.6.8 and 6.1.1.4'
Au Au -2.0133 8.8022 'International Tables Vol C Tables 4.2.6.8 and 6.1.1.4'

loop_
_geom_angle_atom_site_label_1
_geom_angle_atom_site_label_2
_geom_angle_atom_site_label_3
_geom_angle
_geom_angle_site_symmetry_1
_geom_angle_site_symmetry_3
P1 Au1 S1 173.96(3) . .
P2 Au2 S2 174.67(3) . .
C1 S1 Au1 110.84(14) . .
C13 S2 Au2 103.03(15) . .
C21 P1 C31 105.88(18) . .
C21 P1 C9 105.67(18) . .
C31 P1 C9 102.37(17) . .
C21 P1 Au1 112.88(13) . .
C31 P1 Au1 116.10(13) . .
C9 P1 Au1 112.87(13) . .
C51 P2 C41 105.19(17) . .
C51 P2 C12 105.99(17) . .
C41 P2 C12 102.50(16) . .
C51 P2 Au2 115.08(12) . .
C41 P2 Au2 116.38(12) . .
C12 P2 Au2 110.50(13) . .
C1 O1 C8 115.6(3) . .
C13 O2 C20 116.4(4) . .
C1 N1 C2' 125.5(3) . .
C1 N1 C2 125.5(3) . .
C13 N2 C14' 118.1(4) . .
C13 N2 C14 118.1(4) . .
N1 C1 O1 119.4(3) . .
N1 C1 S1 133.2(3) . .
O1 C1 S1 107.3(3) . .
C3 C2 N1 119.7(4) . .
C3 C2 C7 118.7(4) . .
N1 C2 C7 120.9(4) . .
C2 C3 C4 119.3(5) . .
C2 C3 H3 120.4 . .
C4 C3 H3 120.4 . .
F1 C4 C5 116.3(5) . .
F1 C4 C3 120.6(6) . .
C5 C4 C3 122.9(5) . .
C4 C5 C6 117.3(4) . .
C4 C5 H5 121.3 . .
C6 C5 H5 121.3 . .
C7 C6 C5 121.8(5) . .
C7 C6 H6 119.1 . .
C5 C6 H6 119.1 . .
C6 C7 C2 120.0(5) . .
C6 C7 H7 120.0 . .
C2 C7 H7 120.0 . .
C3' C2' N1 119.7(4) . .
C3' C2' C7' 118.7(4) . .
N1 C2' C7' 120.9(4) . .
C2' C3' C4' 119.3(5) . .
C2' C3' H3' 120.4 . .
C4' C3' H3' 120.4 . .
C5' C4' C3' 122.9(5) . .
C5' C4' H4' 118.6 . .
C3' C4' H4' 118.6 . .
C4' C5' C6' 117.3(4) . .
C4' C5' H5' 121.3 . .
C6' C5' H5' 121.3 . .
F1' C6' C7' 121.0(7) . .
F1' C6' C5' 116.9(6) . .
C7' C6' C5' 121.8(5) . .
C6' C7' C2' 120.0(5) . .
C6' C7' H7' 120.0 . .
C2' C7' H7' 120.0 . .
O1 C8 H8A 109.5 . .
O1 C8 H8B 109.5 . .
H8A C8 H8B 109.5 . .
O1 C8 H8C 109.5 . .
H8A C8 H8C 109.5 . .
H8B C8 H8C 109.5 . .
C10 C9 P1 112.5(3) . .
C10 C9 H9A 109.1 . .
P1 C9 H9A 109.1 . .
C10 C9 H9B 109.1 . .
P1 C9 H9B 109.1 . .
H9A C9 H9B 107.8 . .
C9 C10 C11 110.2(3) . .
C9 C10 H10A 109.6 . .
C11 C10 H10A 109.6 . .
C9 C10 H10B 109.6 . .
C11 C10 H10B 109.6 . .
H10A C10 H10B 108.1 . .
C12 C11 C10 112.8(3) . .
C12 C11 H11A 109.0 . .
C10 C11 H11A 109.0 . .
C12 C11 H11B 109.0 . .
C10 C11 H11B 109.0 . .
H11A C11 H11B 107.8 . .
C11 C12 P2 110.5(3) . .
C11 C12 H12A 109.5 . .
P2 C12 H12A 109.5 . .
C11 C12 H12B 109.5 . .
P2 C12 H12B 109.5 . .
H12A C12 H12B 108.1 . .
N2 C13 O2 119.4(4) . .
N2 C13 S2 126.9(4) . .
O2 C13 S2 113.7(3) . .
C19 C14 C15 118.1(5) . .
C19 C14 N2 121.4(5) . .
C15 C14 N2 120.5(5) . .
C16 C15 C14 119.8(5) . .
C16 C15 H15 120.1 . .
C14 C15 H15 120.1 . .
F2 C16 C15 120.6(6) . .
F2 C16 C17 117.8(5) . .
C15 C16 C17 121.6(5) . .
C16 C17 C18 118.3(5) . .
C16 C17 H17 120.9 . .
C18 C17 H17 120.9 . .
C19 C18 C17 120.4(5) . .
C19 C18 H18 119.8 . .
C17 C18 H18 119.8 . .
C18 C19 C14 121.7(5) . .
C18 C19 H19 119.1 . .
C14 C19 H19 119.1 . .
C19' C14' C15' 118.1(5) . .
C19' C14' N2 121.4(5) . .
C15' C14' N2 120.5(5) . .
C16' C15' C14' 119.8(5) . .
C16' C15' H15' 120.1 . .
C14' C15' H15' 120.1 . .
C15' C16' C17' 121.6(5) . .
C15' C16' H16' 119.2 . .
C17' C16' H16' 119.2 . .
C16' C17' C18' 118.3(5) . .
C16' C17' H17' 120.9 . .
C18' C17' H17' 120.9 . .
F2' C18' C19' 127.8(10) . .
F2' C18' C17' 109.8(9) . .
C19' C18' C17' 120.4(5) . .
C18' C19' C14' 121.7(5) . .
C18' C19' H19' 119.1 . .
C14' C19' H19' 119.1 . .
O2 C20 H20A 109.5 . .
O2 C20 H20B 109.5 . .
H20A C20 H20B 109.5 . .
O2 C20 H20C 109.5 . .
H20A C20 H20C 109.5 . .
H20B C20 H20C 109.5 . .
C26 C21 C22 118.6(4) . .
C26 C21 P1 123.0(3) . .
C22 C21 P1 118.3(3) . .
C23 C22 C21 120.4(5) . .
C23 C22 H22 119.8 . .
C21 C22 H22 119.8 . .
C22 C23 C24 120.1(5) . .
C22 C23 H23 120.0 . .
C24 C23 H23 120.0 . .
C25 C24 C23 119.5(4) . .
C25 C24 H24 120.2 . .
C23 C24 H24 120.2 . .
C24 C25 C26 120.4(5) . .
C24 C25 H25 119.8 . .
C26 C25 H25 119.8 . .
C25 C26 C21 120.9(4) . .
C25 C26 H26 119.6 . .
C21 C26 H26 119.6 . .
C32 C31 C36 119.2(3) . .
C32 C31 P1 119.8(3) . .
C36 C31 P1 120.8(3) . .
C31 C32 C33 120.4(4) . .
C31 C32 H32 119.8 . .
C33 C32 H32 119.8 . .
C34 C33 C32 120.1(4) . .
C34 C33 H33 119.9 . .
C32 C33 H33 119.9 . .
C35 C34 C33 120.0(4) . .
C35 C34 H34 120.0 . .
C33 C34 H34 120.0 . .
C34 C35 C36 120.6(4) . .
C34 C35 H35 119.7 . .
C36 C35 H35 119.7 . .
C31 C36 C35 119.7(4) . .
C31 C36 H36 120.1 . .
C35 C36 H36 120.1 . .
C46 C41 C42 119.8(3) . .
C46 C41 P2 119.1(3) . .
C42 C41 P2 120.8(3) . .
C43 C42 C41 119.9(4) . .
C43 C42 H42 120.1 . .
C41 C42 H42 120.1 . .
C44 C43 C42 119.7(4) . .
C44 C43 H43 120.2 . .
C42 C43 H43 120.2 . .
C45 C44 C43 121.1(4) . .
C45 C44 H44 119.5 . .
C43 C44 H44 119.5 . .
C44 C45 C46 119.9(4) . .
C44 C45 H45 120.1 . .
C46 C45 H45 120.1 . .
C41 C46 C45 119.7(4) . .
C41 C46 H46 120.2 . .
C45 C46 H46 120.2 . .
C52 C51 C56 118.8(4) . .
C52 C51 P2 118.6(3) . .
C56 C51 P2 122.5(3) . .
C53 C52 C51 120.6(4) . .
C53 C52 H52 119.7 . .
C51 C52 H52 119.7 . .
C52 C53 C54 120.0(4) . .
C52 C53 H53 120.0 . .
C54 C53 H53 120.0 . .
C55 C54 C53 120.3(4) . .
C55 C54 H54 119.9 . .
C53 C54 H54 119.9 . .
C54 C55 C56 120.2(4) . .
C54 C55 H55 119.9 . .
C56 C55 H55 119.9 . .
C55 C56 C51 120.1(4) . .
C55 C56 H56 120.0 . .
C51 C56 H56 120.0 . .

loop_
_geom_bond_atom_site_label_1
_geom_bond_atom_site_label_2
_geom_bond_distance
_geom_bond_site_symmetry_2
Au1 P1 2.2552(10) .
Au1 S1 2.2933(10) .
Au2 P2 2.2505(10) .
Au2 S2 2.3097(11) .
S1 C1 1.757(4) .
S2 C13 1.787(5) .
P1 C21 1.807(4) .
P1 C31 1.812(4) .
P1 C9 1.824(4) .
P2 C51 1.815(4) .
P2 C41 1.818(4) .
P2 C12 1.826(3) .
O1 C1 1.364(4) .
O1 C8 1.428(5) .
O2 C13 1.372(5) .
O2 C20 1.461(6) .
N1 C1 1.260(5) .
N1 C2' 1.400(5) .
N1 C2 1.400(5) .
N2 C13 1.264(6) .
N2 C14' 1.418(6) .
N2 C14 1.418(6) .
C2 C3 1.392(6) .
C2 C7 1.399(7) .
C3 C4 1.394(6) .
C3 H3 0.9500 .
C4 F1 1.271(6) .
C4 C5 1.361(8) .
C5 C6 1.395(7) .
C5 H5 0.9500 .
C6 C7 1.379(6) .
C6 H6 0.9500 .
C7 H7 0.9500 .
C2' C3' 1.392(6) .
C2' C7' 1.399(7) .
C3' C4' 1.394(6) .
C3' H3' 0.9500 .
C4' C5' 1.361(8) .
C4' H4' 0.9500 .
C5' C6' 1.395(7) .
C5' H5' 0.9500 .
C6' F1' 1.211(9) .
C6' C7' 1.379(6) .
C7' H7' 0.9500 .
C8 H8A 0.9800 .
C8 H8B 0.9800 .
C8 H8C 0.9800 .
C9 C10 1.521(5) .
C9 H9A 0.9900 .
C9 H9B 0.9900 .
C10 C11 1.533(5) .
C10 H10A 0.9900 .
C10 H10B 0.9900 .
C11 C12 1.522(5) .
C11 H11A 0.9900 .
C11 H11B 0.9900 .
C12 H12A 0.9900 .
C12 H12B 0.9900 .
C14 C19 1.397(7) .
C14 C15 1.413(7) .
C15 C16 1.368(7) .
C15 H15 0.9500 .
C16 F2 1.289(7) .
C16 C17 1.386(8) .
C17 C18 1.412(8) .
C17 H17 0.9500 .
C18 C19 1.348(7) .
C18 H18 0.9500 .
C19 H19 0.9500 .
C14' C19' 1.397(7) .
C14' C15' 1.413(7) .
C15' C16' 1.368(7) .
C15' H15' 0.9500 .
C16' C17' 1.386(8) .
C16' H16' 0.9500 .
C17' C18' 1.412(8) .
C17' H17' 0.9500 .
C18' F2' 1.054(14) .
C18' C19' 1.348(7) .
C19' H19' 0.9500 .
C20 H20A 0.9800 .
C20 H20B 0.9800 .
C20 H20C 0.9800 .
C21 C26 1.386(6) .
C21 C22 1.389(6) .
C22 C23 1.378(7) .
C22 H22 0.9500 .
C23 C24 1.401(7) .
C23 H23 0.9500 .
C24 C25 1.361(7) .
C24 H24 0.9500 .
C25 C26 1.384(6) .
C25 H25 0.9500 .
C26 H26 0.9500 .
C31 C32 1.388(5) .
C31 C36 1.395(5) .
C32 C33 1.391(5) .
C32 H32 0.9500 .
C33 C34 1.381(6) .
C33 H33 0.9500 .
C34 C35 1.371(6) .
C34 H34 0.9500 .
C35 C36 1.399(6) .
C35 H35 0.9500 .
C36 H36 0.9500 .
C41 C46 1.394(5) .
C41 C42 1.397(5) .
C42 C43 1.391(5) .
C42 H42 0.9500 .
C43 C44 1.385(6) .
C43 H43 0.9500 .
C44 C45 1.371(6) .
C44 H44 0.9500 .
C45 C46 1.398(5) .
C45 H45 0.9500 .
C46 H46 0.9500 .
C51 C52 1.393(5) .
C51 C56 1.396(5) .
C52 C53 1.380(6) .
C52 H52 0.9500 .
C53 C54 1.383(6) .
C53 H53 0.9500 .
C54 C55 1.372(6) .
C54 H54 0.9500 .
C55 C56 1.391(6) .
C55 H55 0.9500 .
C56 H56 0.9500 .

loop_
_geom_torsion_atom_site_label_1
_geom_torsion_atom_site_label_2
_geom_torsion_atom_site_label_3
_geom_torsion_atom_site_label_4
_geom_torsion
_geom_torsion_site_symmetry_1
_geom_torsion_site_symmetry_2
_geom_torsion_site_symmetry_3
_geom_torsion_site_symmetry_4
C2' N1 C1 O1 -177.5(4) . . . .
C2 N1 C1 O1 -177.5(4) . . . .
C2' N1 C1 S1 -0.5(7) . . . .
C2 N1 C1 S1 -0.5(7) . . . .
C8 O1 C1 N1 4.4(6) . . . .
C8 O1 C1 S1 -173.3(3) . . . .
Au1 S1 C1 N1 26.5(5) . . . .
Au1 S1 C1 O1 -156.2(2) . . . .
C1 N1 C2 C3 96.7(5) . . . .
C1 N1 C2 C7 -93.2(5) . . . .
N1 C2 C3 C4 169.7(4) . . . .
C7 C2 C3 C4 -0.6(6) . . . .
C2 C3 C4 F1 174.9(5) . . . .
C2 C3 C4 C5 0.0(7) . . . .
F1 C4 C5 C6 -174.5(4) . . . .
C3 C4 C5 C6 0.6(7) . . . .
C4 C5 C6 C7 -0.6(7) . . . .
C5 C6 C7 C2 -0.1(7) . . . .
C3 C2 C7 C6 0.6(6) . . . .
N1 C2 C7 C6 -169.5(4) . . . .
C1 N1 C2' C3' 96.7(5) . . . .
C1 N1 C2' C7' -93.2(5) . . . .
N1 C2' C3' C4' 169.7(4) . . . .
C7' C2' C3' C4' -0.6(6) . . . .
C2' C3' C4' C5' 0.0(7) . . . .
C3' C4' C5' C6' 0.6(7) . . . .
C4' C5' C6' F1' 173.3(6) . . . .
C4' C5' C6' C7' -0.6(7) . . . .
F1' C6' C7' C2' -173.7(6) . . . .
C5' C6' C7' C2' -0.1(7) . . . .
C3' C2' C7' C6' 0.6(6) . . . .
N1 C2' C7' C6' -169.5(4) . . . .
C21 P1 C9 C10 173.9(3) . . . .
C31 P1 C9 C10 63.2(3) . . . .
Au1 P1 C9 C10 -62.3(3) . . . .
P1 C9 C10 C11 -174.7(3) . . . .
C9 C10 C11 C12 -178.5(3) . . . .
C10 C11 C12 P2 176.0(3) . . . .
C51 P2 C12 C11 -177.6(3) . . . .
C41 P2 C12 C11 -67.6(3) . . . .
Au2 P2 C12 C11 57.1(3) . . . .
C14' N2 C13 O2 177.0(4) . . . .
C14 N2 C13 O2 177.0(4) . . . .
C14' N2 C13 S2 -6.4(7) . . . .
C14 N2 C13 S2 -6.4(7) . . . .
C20 O2 C13 N2 -1.5(7) . . . .
C20 O2 C13 S2 -178.4(4) . . . .
Au2 S2 C13 N2 150.5(4) . . . .
Au2 S2 C13 O2 -32.8(4) . . . .
C13 N2 C14 C19 -79.4(6) . . . .
C13 N2 C14 C15 102.9(6) . . . .
C19 C14 C15 C16 2.5(7) . . . .
N2 C14 C15 C16 -179.8(5) . . . .
C14 C15 C16 F2 175.5(5) . . . .
C14 C15 C16 C17 -3.9(8) . . . .
F2 C16 C17 C18 -177.6(5) . . . .
C15 C16 C17 C18 1.8(8) . . . .
C16 C17 C18 C19 1.6(8) . . . .
C17 C18 C19 C14 -3.0(8) . . . .
C15 C14 C19 C18 0.9(8) . . . .
N2 C14 C19 C18 -176.8(5) . . . .
C13 N2 C14' C19' -79.4(6) . . . .
C13 N2 C14' C15' 102.9(6) . . . .
C19' C14' C15' C16' 2.5(7) . . . .
N2 C14' C15' C16' -179.8(5) . . . .
C14' C15' C16' C17' -3.9(8) . . . .
C15' C16' C17' C18' 1.8(8) . . . .
C16' C17' C18' F2' 166.7(9) . . . .
C16' C17' C18' C19' 1.6(8) . . . .
F2' C18' C19' C14' -165.1(11) . . . .
C17' C18' C19' C14' -3.0(8) . . . .
C15' C14' C19' C18' 0.9(8) . . . .
N2 C14' C19' C18' -176.8(5) . . . .
C31 P1 C21 C26 132.9(3) . . . .
C9 P1 C21 C26 24.7(4) . . . .
Au1 P1 C21 C26 -99.1(3) . . . .
C31 P1 C21 C22 -50.3(4) . . . .
C9 P1 C21 C22 -158.4(3) . . . .
Au1 P1 C21 C22 77.8(4) . . . .
C26 C21 C22 C23 -1.5(7) . . . .
P1 C21 C22 C23 -178.5(4) . . . .
C21 C22 C23 C24 0.5(8) . . . .
C22 C23 C24 C25 1.0(8) . . . .
C23 C24 C25 C26 -1.4(7) . . . .
C24 C25 C26 C21 0.3(7) . . . .
C22 C21 C26 C25 1.2(6) . . . .
P1 C21 C26 C25 178.0(3) . . . .
C21 P1 C31 C32 -52.7(3) . . . .
C9 P1 C31 C32 57.7(3) . . . .
Au1 P1 C31 C32 -178.9(3) . . . .
C21 P1 C31 C36 133.0(3) . . . .
C9 P1 C31 C36 -116.6(3) . . . .
Au1 P1 C31 C36 6.8(3) . . . .
C36 C31 C32 C33 1.0(6) . . . .
P1 C31 C32 C33 -173.3(3) . . . .
C31 C32 C33 C34 -1.2(6) . . . .
C32 C33 C34 C35 0.8(6) . . . .
C33 C34 C35 C36 -0.1(6) . . . .
C32 C31 C36 C35 -0.4(5) . . . .
P1 C31 C36 C35 173.9(3) . . . .
C34 C35 C36 C31 0.0(6) . . . .
C51 P2 C41 C46 -156.1(3) . . . .
C12 P2 C41 C46 93.3(3) . . . .
Au2 P2 C41 C46 -27.4(3) . . . .
C51 P2 C41 C42 29.5(3) . . . .
C12 P2 C41 C42 -81.1(3) . . . .
Au2 P2 C41 C42 158.2(2) . . . .
C46 C41 C42 C43 0.0(5) . . . .
P2 C41 C42 C43 174.4(3) . . . .
C41 C42 C43 C44 -1.3(6) . . . .
C42 C43 C44 C45 1.0(6) . . . .
C43 C44 C45 C46 0.5(6) . . . .
C42 C41 C46 C45 1.5(5) . . . .
P2 C41 C46 C45 -173.0(3) . . . .
C44 C45 C46 C41 -1.7(6) . . . .
C41 P2 C51 C52 72.7(3) . . . .
C12 P2 C51 C52 -179.2(3) . . . .
Au2 P2 C51 C52 -56.8(3) . . . .
C41 P2 C51 C56 -107.9(3) . . . .
C12 P2 C51 C56 0.2(4) . . . .
Au2 P2 C51 C56 122.7(3) . . . .
C56 C51 C52 C53 0.3(5) . . . .
P2 C51 C52 C53 179.7(3) . . . .
C51 C52 C53 C54 -0.4(6) . . . .
C52 C53 C54 C55 0.1(6) . . . .
C53 C54 C55 C56 0.3(6) . . . .
C54 C55 C56 C51 -0.5(6) . . . .
C52 C51 C56 C55 0.2(6) . . . .
P2 C51 C56 C55 -179.3(3) . . . .
